data_7017701
loop_
_publ_author_name
'Barreca, Davide'
'Carraro, Giorgio'
'Devi, Anjana'
'Fois, Ettore'
'Gasparotto, Alberto'
'Seraglia, Roberta'
'Maccato, Chiara'
'Sada, Cinzia'
'Tabacchi, Gloria'
'Tondello, Eugenio'
'Venzo, Alfonso'
'Winter, Manuela'

_publ_section_title
;
 \b-Fe2O3 nanomaterials from an iron(II) diketonate-diamine complex: a
 study from molecular precursor to growth process.
;
_journal_issue 1
_journal_name_full 'Dalton transactions (Cambridge, England : 2003)'
_journal_page_first 149
_journal_page_last 155
_journal_paper_doi 10.1039/c1dt11342a
_journal_volume 41
_journal_year 2012
_chemical_formula_sum 'C16 H18 F12 Fe N2 O4'
_chemical_formula_weight 586.17
_chemical_name_systematic
;
?
;
_space_group_IT_number 14
_symmetry_cell_setting monoclinic
_symmetry_space_group_name_Hall '-P 2yn'
_symmetry_space_group_name_H-M 'P 1 21/n 1'
_atom_sites_solution_hydrogens geom
_atom_sites_solution_primary direct
_atom_sites_solution_secondary difmap
_audit_creation_method SHELXL-97
_cell_angle_alpha 90.00
_cell_angle_beta 107.653(4)
_cell_angle_gamma 90.00
_cell_formula_units_Z 4
_cell_length_a 13.2238(5)
_cell_length_b 10.4030(3)
_cell_length_c 17.1899(6)
_cell_measurement_reflns_used 7746
_cell_measurement_temperature 104(2)
_cell_measurement_theta_max 28.844
_cell_measurement_theta_min 3.029
_cell_volume 2253.41(14)
_computing_cell_refinement 'CrysAlis 1.171.34.46,Oxford Diffraction'
_computing_data_collection 'CrysAlis 1.171.34.46,Oxford Diffraction'
_computing_data_reduction 'CrysAlis 1.171.34.46,Oxford Diffraction'
_computing_molecular_graphics SHELXL-97
_computing_publication_material SHELXL-97
_computing_structure_refinement 'SHELXL-97 (Sheldrick, 1997)'
_computing_structure_solution 'SHELXS-97 (Sheldrick, 1990)'
_diffrn_ambient_temperature 104(2)
_diffrn_measured_fraction_theta_full 0.999
_diffrn_measured_fraction_theta_max 0.999
_diffrn_measurement_device_type 'Xcalibur, Sapphire2, large Be window'
_diffrn_measurement_method '671 images at 1.0 deg. in \w and 25 sec.'
_diffrn_radiation_monochromator graphite
_diffrn_radiation_source 'Enhance (Mo) X-ray Source'
_diffrn_radiation_type MoK\a
_diffrn_radiation_wavelength 0.71073
_diffrn_reflns_av_R_equivalents 0.0257
_diffrn_reflns_av_sigmaI/netI 0.0169
_diffrn_reflns_limit_h_max 15
_diffrn_reflns_limit_h_min -15
_diffrn_reflns_limit_k_max 12
_diffrn_reflns_limit_k_min -12
_diffrn_reflns_limit_l_max 20
_diffrn_reflns_limit_l_min -20
_diffrn_reflns_number 21769
_diffrn_reflns_theta_full 25.25
_diffrn_reflns_theta_max 25.25
_diffrn_reflns_theta_min 3.04
_exptl_absorpt_coefficient_mu 0.794
_exptl_absorpt_correction_T_max 0.911
_exptl_absorpt_correction_T_min 0.811
_exptl_absorpt_correction_type analytical
_exptl_absorpt_process_details 'Gaussian face-indexed'
_exptl_crystal_colour 'deep red'
_exptl_crystal_density_diffrn 1.728
_exptl_crystal_density_method 'not measured'
_exptl_crystal_description prism
_exptl_crystal_F_000 1176
_exptl_crystal_size_max 0.17
_exptl_crystal_size_mid 0.16
_exptl_crystal_size_min 0.07
_refine_diff_density_max 0.340
_refine_diff_density_min -0.203
_refine_diff_density_rms 0.055
_refine_ls_extinction_method none
_refine_ls_goodness_of_fit_ref 1.053
_refine_ls_hydrogen_treatment constr
_refine_ls_matrix_type full
_refine_ls_number_parameters 320
_refine_ls_number_reflns 4081
_refine_ls_number_restraints 0
_refine_ls_restrained_S_all 1.053
_refine_ls_R_factor_all 0.0311
_refine_ls_R_factor_gt 0.0260
_refine_ls_shift/su_max 0.001
_refine_ls_shift/su_mean 0.000
_refine_ls_structure_factor_coef Fsqd
_refine_ls_weighting_details 'calc w=1/[\s^2^(Fo^2^)+(0.0316P)^2^+1.1661P] where P=(Fo^2^+2Fc^2^)/3'
_refine_ls_weighting_scheme calc
_refine_ls_wR_factor_gt 0.0627
_refine_ls_wR_factor_ref 0.0658
_reflns_number_gt 3645
_reflns_number_total 4081
_reflns_threshold_expression >2sigma(I)
_cod_data_source_file c1dt11342a.txt
_cod_data_source_block exp1829
_cod_original_cell_volume 2253.41(13)
_cod_original_sg_symbol_H-M P2(1)/n
_cod_database_code 7017701

loop_
_symmetry_equiv_pos_as_xyz
'x, y, z'
'-x+1/2, y+1/2, -z+1/2'
'-x, -y, -z'
'x-1/2, -y-1/2, z-1/2'

loop_
_atom_site_label
_atom_site_type_symbol
_atom_site_fract_x
_atom_site_fract_y
_atom_site_fract_z
_atom_site_U_iso_or_equiv
_atom_site_adp_type
_atom_site_occupancy
_atom_site_symmetry_multiplicity
_atom_site_calc_flag
_atom_site_refinement_flags
Fe1 Fe 0.901354(17) 0.38759(2) 0.153343(13) 0.01758(8) Uani 1 1 d .
O11 O 0.73988(9) 0.33781(11) 0.11395(7) 0.0218(3) Uani 1 1 d .
C12 C 0.67411(13) 0.37856(16) 0.04982(10) 0.0201(3) Uani 1 1 d .
C13 C 0.68014(13) 0.48933(16) 0.00573(10) 0.0214(3) Uani 1 1 d .
H13 H 0.6240 0.5092 -0.0423 0.026 Uiso 1 1 calc R
C14 C 0.76694(13) 0.57094(16) 0.03103(10) 0.0191(3) Uani 1 1 d .
O15 O 0.85160(9) 0.55480(11) 0.08828(7) 0.0216(2) Uani 1 1 d .
O21 O 0.94624(9) 0.21367(11) 0.21135(7) 0.0217(3) Uani 1 1 d .
C22 C 0.93908(13) 0.10440(15) 0.17884(10) 0.0203(3) Uani 1 1 d .
C23 C 0.90788(14) 0.07382(16) 0.09635(10) 0.0239(4) Uani 1 1 d .
H23 H 0.8982 -0.0137 0.0800 0.029 Uiso 1 1 calc R
C24 C 0.89054(13) 0.17011(16) 0.03694(10) 0.0217(4) Uani 1 1 d .
O25 O 0.90357(9) 0.28848(11) 0.04746(7) 0.0222(3) Uani 1 1 d .
N31 N 1.06733(11) 0.45981(14) 0.18902(8) 0.0223(3) Uani 1 1 d .
C32 C 1.07432(15) 0.55087(18) 0.25690(11) 0.0305(4) Uani 1 1 d .
H32A H 1.0429 0.6343 0.2343 0.037 Uiso 1 1 calc R
H32B H 1.1498 0.5656 0.2877 0.037 Uiso 1 1 calc R
C33 C 1.01654(14) 0.49930(19) 0.31426(11) 0.0301(4) Uani 1 1 d .
H33A H 1.0498 0.4176 0.3387 0.036 Uiso 1 1 calc R
H33B H 1.0229 0.5616 0.3590 0.036 Uiso 1 1 calc R
N34 N 0.90251(11) 0.47677(13) 0.27035(8) 0.0219(3) Uani 1 1 d .
F121 F 0.50894(9) 0.33170(12) -0.05207(7) 0.0424(3) Uani 1 1 d .
C121 C 0.57538(14) 0.29362(17) 0.01936(11) 0.0256(4) Uani 1 1 d .
F122 F 0.60247(9) 0.17199(10) 0.01046(7) 0.0379(3) Uani 1 1 d .
F123 F 0.52005(8) 0.29183(10) 0.07249(7) 0.0332(3) Uani 1 1 d .
F141 F 0.72291(10) 0.79054(10) 0.02840(7) 0.0384(3) Uani 1 1 d .
C141 C 0.76057(13) 0.70136(16) -0.01157(10) 0.0226(4) Uani 1 1 d .
F142 F 0.69692(8) 0.70115(10) -0.08855(6) 0.0324(3) Uani 1 1 d .
F143 F 0.85562(8) 0.74146(10) -0.01309(7) 0.0317(2) Uani 1 1 d .
F221 F 1.07714(9) -0.00166(13) 0.27648(8) 0.0523(4) Uani 1 1 d .
C221 C 0.97253(14) -0.00482(17) 0.24099(11) 0.0276(4) Uani 1 1 d .
F222 F 0.92788(10) 0.00583(11) 0.30016(7) 0.0400(3) Uani 1 1 d .
F223 F 0.94908(12) -0.12070(10) 0.20854(7) 0.0479(3) Uani 1 1 d .
F241 F 0.76133(9) 0.19573(14) -0.09070(7) 0.0489(3) Uani 1 1 d .
C241 C 0.84971(16) 0.13041(18) -0.05309(11) 0.0304(4) Uani 1 1 d .
F242 F 0.91928(10) 0.15915(11) -0.09235(7) 0.0410(3) Uani 1 1 d .
F243 F 0.82832(14) 0.00664(12) -0.06461(7) 0.0629(4) Uani 1 1 d .
C311 C 1.09087(14) 0.52698(19) 0.12091(12) 0.0314(4) Uani 1 1 d .
H31A H 1.1647 0.5565 0.1385 0.047 Uiso 1 1 calc R
H31B H 1.0434 0.6010 0.1043 0.047 Uiso 1 1 calc R
H31C H 1.0801 0.4680 0.0747 0.047 Uiso 1 1 calc R
C312 C 1.14472(14) 0.35454(18) 0.21616(11) 0.0276(4) Uani 1 1 d .
H31D H 1.1356 0.2924 0.1717 0.041 Uiso 1 1 calc R
H31E H 1.1331 0.3116 0.2635 0.041 Uiso 1 1 calc R
H31F H 1.2168 0.3897 0.2314 0.041 Uiso 1 1 calc R
C341 C 0.84242(15) 0.59900(17) 0.25767(11) 0.0285(4) Uani 1 1 d .
H34A H 0.7685 0.5827 0.2257 0.043 Uiso 1 1 calc R
H34B H 0.8742 0.6596 0.2282 0.043 Uiso 1 1 calc R
H34C H 0.8448 0.6357 0.3107 0.043 Uiso 1 1 calc R
C342 C 0.85615(16) 0.39162(18) 0.31944(11) 0.0310(4) Uani 1 1 d .
H34D H 0.8621 0.4327 0.3719 0.047 Uiso 1 1 calc R
H34E H 0.8944 0.3096 0.3289 0.047 Uiso 1 1 calc R
H34F H 0.7812 0.3761 0.2900 0.047 Uiso 1 1 calc R

loop_
_atom_site_aniso_label
_atom_site_aniso_U_11
_atom_site_aniso_U_22
_atom_site_aniso_U_33
_atom_site_aniso_U_23
_atom_site_aniso_U_13
_atom_site_aniso_U_12
Fe1 0.01986(13) 0.01397(13) 0.01613(13) 0.00171(9) 0.00131(9) -0.00010(9)
O11 0.0225(6) 0.0196(6) 0.0208(6) 0.0040(5) 0.0026(5) -0.0019(5)
C12 0.0201(8) 0.0195(8) 0.0205(8) -0.0024(7) 0.0060(7) 0.0014(7)
C13 0.0214(8) 0.0214(9) 0.0189(8) 0.0021(7) 0.0027(6) 0.0021(7)
C14 0.0220(8) 0.0173(8) 0.0193(8) 0.0009(6) 0.0083(7) 0.0036(7)
O15 0.0217(6) 0.0180(6) 0.0214(6) 0.0025(5) 0.0012(5) -0.0003(5)
O21 0.0256(6) 0.0174(6) 0.0188(6) 0.0017(5) 0.0021(5) 0.0006(5)
C22 0.0179(8) 0.0174(8) 0.0247(8) 0.0044(7) 0.0050(7) 0.0008(6)
C23 0.0291(9) 0.0165(8) 0.0252(9) -0.0018(7) 0.0070(7) -0.0015(7)
C24 0.0212(8) 0.0221(9) 0.0214(8) -0.0023(7) 0.0057(7) -0.0015(7)
O25 0.0274(6) 0.0189(6) 0.0182(6) 0.0012(5) 0.0038(5) -0.0005(5)
N31 0.0214(7) 0.0226(7) 0.0211(7) 0.0021(6) 0.0040(6) 0.0001(6)
C32 0.0259(9) 0.0289(10) 0.0322(10) -0.0079(8) 0.0023(8) -0.0071(8)
C33 0.0308(10) 0.0348(11) 0.0207(9) -0.0069(8) 0.0016(7) 0.0000(8)
N34 0.0257(7) 0.0188(7) 0.0206(7) 0.0003(6) 0.0062(6) -0.0001(6)
F121 0.0351(6) 0.0460(7) 0.0320(6) 0.0100(5) -0.0109(5) -0.0152(5)
C121 0.0254(9) 0.0219(9) 0.0254(9) 0.0025(7) 0.0018(7) -0.0012(7)
F122 0.0366(6) 0.0234(6) 0.0507(7) -0.0101(5) 0.0088(5) -0.0064(5)
F123 0.0238(5) 0.0361(6) 0.0406(6) 0.0036(5) 0.0111(5) -0.0042(5)
F141 0.0602(7) 0.0194(5) 0.0440(7) 0.0043(5) 0.0282(6) 0.0109(5)
C141 0.0234(9) 0.0215(9) 0.0232(9) 0.0027(7) 0.0073(7) 0.0023(7)
F142 0.0333(6) 0.0343(6) 0.0253(5) 0.0134(4) 0.0021(4) 0.0005(5)
F143 0.0264(5) 0.0280(6) 0.0403(6) 0.0129(5) 0.0092(5) -0.0029(4)
F221 0.0330(6) 0.0525(8) 0.0625(8) 0.0324(7) 0.0010(6) 0.0115(6)
C221 0.0320(10) 0.0205(9) 0.0300(10) 0.0045(7) 0.0089(8) 0.0025(7)
F222 0.0605(8) 0.0335(6) 0.0321(6) 0.0125(5) 0.0228(6) 0.0086(6)
F223 0.0869(10) 0.0166(6) 0.0408(7) 0.0054(5) 0.0203(7) 0.0018(6)
F241 0.0398(7) 0.0712(9) 0.0254(6) -0.0078(6) -0.0054(5) 0.0047(6)
C241 0.0421(11) 0.0243(10) 0.0239(9) -0.0017(7) 0.0086(8) -0.0029(8)
F242 0.0578(8) 0.0417(7) 0.0296(6) -0.0036(5) 0.0223(6) 0.0026(6)
F243 0.1241(13) 0.0301(7) 0.0283(6) -0.0092(5) 0.0138(7) -0.0295(8)
C311 0.0256(9) 0.0343(10) 0.0340(10) 0.0112(8) 0.0084(8) -0.0022(8)
C312 0.0224(9) 0.0330(10) 0.0258(9) 0.0041(8) 0.0050(7) 0.0023(8)
C341 0.0363(10) 0.0214(9) 0.0291(9) -0.0021(7) 0.0117(8) 0.0033(8)
C342 0.0418(11) 0.0280(10) 0.0260(9) 0.0036(8) 0.0145(8) 0.0009(8)

loop_
_atom_type_symbol
_atom_type_description
_atom_type_scat_dispersion_real
_atom_type_scat_dispersion_imag
_atom_type_scat_source
C C 0.0033 0.0016 'International Tables Vol C Tables 4.2.6.8 and 6.1.1.4'
H H 0.0000 0.0000 'International Tables Vol C Tables 4.2.6.8 and 6.1.1.4'
N N 0.0061 0.0033 'International Tables Vol C Tables 4.2.6.8 and 6.1.1.4'
O O 0.0106 0.0060 'International Tables Vol C Tables 4.2.6.8 and 6.1.1.4'
F F 0.0171 0.0103 'International Tables Vol C Tables 4.2.6.8 and 6.1.1.4'
Fe Fe 0.3463 0.8444 'International Tables Vol C Tables 4.2.6.8 and 6.1.1.4'

loop_
_geom_angle_atom_site_label_1
_geom_angle_atom_site_label_2
_geom_angle_atom_site_label_3
_geom_angle
O21 Fe1 O15 176.18(4)
O21 Fe1 O25 84.88(4)
O15 Fe1 O25 91.72(4)
O21 Fe1 O11 93.15(4)
O15 Fe1 O11 84.68(4)
O25 Fe1 O11 83.08(5)
O21 Fe1 N34 90.39(5)
O15 Fe1 N34 93.00(5)
O25 Fe1 N34 175.26(5)
O11 Fe1 N34 97.05(5)
O21 Fe1 N31 92.74(5)
O15 Fe1 N31 89.46(5)
O25 Fe1 N31 97.64(5)
O11 Fe1 N31 174.11(5)
N34 Fe1 N31 82.72(5)
C12 O11 Fe1 124.54(11)
O11 C12 C13 128.23(15)
O11 C12 C121 113.45(14)
C13 C12 C121 118.31(14)
C14 C13 C12 120.89(15)
C14 C13 H13 119.6
C12 C13 H13 119.6
O15 C14 C13 128.25(15)
O15 C14 C141 113.52(14)
C13 C14 C141 118.15(14)
C14 O15 Fe1 126.74(11)
C22 O21 Fe1 127.28(10)
O21 C22 C23 128.32(15)
O21 C22 C221 113.21(14)
C23 C22 C221 118.45(15)
C22 C23 C24 120.91(16)
C22 C23 H23 119.5
C24 C23 H23 119.5
O25 C24 C23 127.98(16)
O25 C24 C241 113.74(15)
C23 C24 C241 118.27(15)
C24 O25 Fe1 124.89(11)
C312 N31 C311 108.03(14)
C312 N31 C32 110.70(13)
C311 N31 C32 110.11(14)
C312 N31 Fe1 111.64(11)
C311 N31 Fe1 111.68(10)
C32 N31 Fe1 104.69(10)
N31 C32 C33 111.21(14)
N31 C32 H32A 109.4
C33 C32 H32A 109.4
N31 C32 H32B 109.4
C33 C32 H32B 109.4
H32A C32 H32B 108.0
N34 C33 C32 111.05(14)
N34 C33 H33A 109.4
C32 C33 H33A 109.4
N34 C33 H33B 109.4
C32 C33 H33B 109.4
H33A C33 H33B 108.0
C342 N34 C341 107.56(14)
C342 N34 C33 109.69(14)
C341 N34 C33 110.86(14)
C342 N34 Fe1 112.22(11)
C341 N34 Fe1 111.79(10)
C33 N34 Fe1 104.74(10)
F123 C121 F121 106.83(14)
F123 C121 F122 106.69(14)
F121 C121 F122 107.47(14)
F123 C121 C12 111.23(14)
F121 C121 C12 113.48(14)
F122 C121 C12 110.80(14)
F143 C141 F142 107.21(13)
F143 C141 F141 107.07(14)
F142 C141 F141 106.81(13)
F143 C141 C14 111.80(13)
F142 C141 C14 113.51(14)
F141 C141 C14 110.11(13)
F223 C221 F222 107.28(15)
F223 C221 F221 107.05(15)
F222 C221 F221 106.78(15)
F223 C221 C22 113.60(15)
F222 C221 C22 111.82(14)
F221 C221 C22 109.97(14)
F243 C241 F242 107.03(16)
F243 C241 F241 107.88(17)
F242 C241 F241 106.16(15)
F243 C241 C24 114.08(15)
F242 C241 C24 111.45(15)
F241 C241 C24 109.87(15)
N31 C311 H31A 109.5
N31 C311 H31B 109.5
H31A C311 H31B 109.5
N31 C311 H31C 109.5
H31A C311 H31C 109.5
H31B C311 H31C 109.5
N31 C312 H31D 109.5
N31 C312 H31E 109.5
H31D C312 H31E 109.5
N31 C312 H31F 109.5
H31D C312 H31F 109.5
H31E C312 H31F 109.5
N34 C341 H34A 109.5
N34 C341 H34B 109.5
H34A C341 H34B 109.5
N34 C341 H34C 109.5
H34A C341 H34C 109.5
H34B C341 H34C 109.5
N34 C342 H34D 109.5
N34 C342 H34E 109.5
H34D C342 H34E 109.5
N34 C342 H34F 109.5
H34D C342 H34F 109.5
H34E C342 H34F 109.5

loop_
_geom_bond_atom_site_label_1
_geom_bond_atom_site_label_2
_geom_bond_distance
Fe1 O21 2.0642(11)
Fe1 O15 2.0647(11)
Fe1 O25 2.0998(11)
Fe1 O11 2.0998(11)
Fe1 N34 2.2108(14)
Fe1 N31 2.2229(14)
O11 C12 1.253(2)
C12 C13 1.395(2)
C12 C121 1.531(2)
C13 C14 1.387(2)
C13 H13 0.9500
C14 O15 1.2577(19)
C14 C141 1.532(2)
O21 C22 1.258(2)
C22 C23 1.388(2)
C22 C221 1.530(2)
C23 C24 1.399(2)
C23 H23 0.9500
C24 O25 1.249(2)
C24 C241 1.533(2)
N31 C312 1.475(2)
N31 C311 1.476(2)
N31 C32 1.484(2)
C32 C33 1.517(3)
C32 H32A 0.9900
C32 H32B 0.9900
C33 N34 1.486(2)
C33 H33A 0.9900
C33 H33B 0.9900
N34 C342 1.479(2)
N34 C341 1.480(2)
F121 C121 1.335(2)
C121 F123 1.332(2)
C121 F122 1.336(2)
F141 C141 1.337(2)
C141 F143 1.332(2)
C141 F142 1.3356(19)
F221 C221 1.332(2)
C221 F223 1.325(2)
C221 F222 1.326(2)
F241 C241 1.337(2)
C241 F243 1.320(2)
C241 F242 1.329(2)
C311 H31A 0.9800
C311 H31B 0.9800
C311 H31C 0.9800
C312 H31D 0.9800
C312 H31E 0.9800
C312 H31F 0.9800
C341 H34A 0.9800
C341 H34B 0.9800
C341 H34C 0.9800
C342 H34D 0.9800
C342 H34E 0.9800
C342 H34F 0.9800

loop_
_geom_torsion_atom_site_label_1
_geom_torsion_atom_site_label_2
_geom_torsion_atom_site_label_3
_geom_torsion_atom_site_label_4
_geom_torsion
O21 Fe1 O11 C12 -149.91(13)
O15 Fe1 O11 C12 26.93(13)
O25 Fe1 O11 C12 -65.46(13)
N34 Fe1 O11 C12 119.31(13)
N31 Fe1 O11 C12 31.9(5)
Fe1 O11 C12 C13 -22.1(2)
Fe1 O11 C12 C121 158.92(11)
O11 C12 C13 C14 0.1(3)
C121 C12 C13 C14 179.07(15)
C12 C13 C14 O15 6.6(3)
C12 C13 C14 C141 -170.10(15)
C13 C14 O15 Fe1 10.6(2)
C141 C14 O15 Fe1 -172.57(10)
O21 Fe1 O15 C14 33.7(8)
O25 Fe1 O15 C14 61.06(13)
O11 Fe1 O15 C14 -21.82(13)
N34 Fe1 O15 C14 -118.63(13)
N31 Fe1 O15 C14 158.69(13)
O15 Fe1 O21 C22 10.0(8)
O25 Fe1 O21 C22 -17.43(13)
O11 Fe1 O21 C22 65.32(13)
N34 Fe1 O21 C22 162.40(13)
N31 Fe1 O21 C22 -114.87(14)
Fe1 O21 C22 C23 5.8(3)
Fe1 O21 C22 C221 -175.77(10)
O21 C22 C23 C24 7.2(3)
C221 C22 C23 C24 -171.15(15)
C22 C23 C24 O25 3.1(3)
C22 C23 C24 C241 -176.36(16)
C23 C24 O25 Fe1 -23.9(2)
C241 C24 O25 Fe1 155.60(11)
O21 Fe1 O25 C24 25.66(13)
O15 Fe1 O25 C24 -152.57(13)
O11 Fe1 O25 C24 -68.15(13)
N34 Fe1 O25 C24 23.7(7)
N31 Fe1 O25 C24 117.74(13)
O21 Fe1 N31 C312 16.20(11)
O15 Fe1 N31 C312 -160.67(11)
O25 Fe1 N31 C312 -69.00(11)
O11 Fe1 N31 C312 -165.6(4)
N34 Fe1 N31 C312 106.24(11)
O21 Fe1 N31 C311 137.27(12)
O15 Fe1 N31 C311 -39.60(12)
O25 Fe1 N31 C311 52.07(12)
O11 Fe1 N31 C311 -44.5(5)
N34 Fe1 N31 C311 -132.70(12)
O21 Fe1 N31 C32 -103.61(11)
O15 Fe1 N31 C32 79.53(11)
O25 Fe1 N31 C32 171.19(10)
O11 Fe1 N31 C32 74.6(5)
N34 Fe1 N31 C32 -13.57(11)
C312 N31 C32 C33 -79.55(18)
C311 N31 C32 C33 161.06(15)
Fe1 N31 C32 C33 40.88(16)
N31 C32 C33 N34 -59.5(2)
C32 C33 N34 C342 162.85(15)
C32 C33 N34 C341 -78.51(18)
C32 C33 N34 Fe1 42.22(16)
O21 Fe1 N34 C342 -41.34(12)
O15 Fe1 N34 C342 136.88(12)
O25 Fe1 N34 C342 -39.4(6)
O11 Fe1 N34 C342 51.88(12)
N31 Fe1 N34 C342 -134.05(12)
O21 Fe1 N34 C341 -162.29(11)
O15 Fe1 N34 C341 15.94(11)
O25 Fe1 N34 C341 -160.3(5)
O11 Fe1 N34 C341 -69.07(11)
N31 Fe1 N34 C341 105.00(11)
O21 Fe1 N34 C33 77.60(11)
O15 Fe1 N34 C33 -104.18(11)
O25 Fe1 N34 C33 79.6(6)
O11 Fe1 N34 C33 170.82(10)
N31 Fe1 N34 C33 -15.11(11)
O11 C12 C121 F123 64.14(19)
C13 C12 C121 F123 -114.94(17)
O11 C12 C121 F121 -175.37(15)
C13 C12 C121 F121 5.5(2)
O11 C12 C121 F122 -54.36(19)
C13 C12 C121 F122 126.55(16)
O15 C14 C141 F143 33.2(2)
C13 C14 C141 F143 -149.61(15)
O15 C14 C141 F142 154.63(14)
C13 C14 C141 F142 -28.2(2)
O15 C14 C141 F141 -85.68(17)
C13 C14 C141 F141 91.51(18)
O21 C22 C221 F223 169.54(15)
C23 C22 C221 F223 -11.9(2)
O21 C22 C221 F222 47.9(2)
C23 C22 C221 F222 -133.48(17)
O21 C22 C221 F221 -70.52(19)
C23 C22 C221 F221 108.07(18)
O25 C24 C241 F243 -175.27(17)
C23 C24 C241 F243 4.3(2)
O25 C24 C241 F242 63.4(2)
C23 C24 C241 F242 -117.06(17)
O25 C24 C241 F241 -54.0(2)
C23 C24 C241 F241 125.56(17)
